data_7159099
loop_
_publ_author_name
'Biswas, Subir'
'Barman, Dipankar'
'Gogoi, Gautam'
'Hoque, Nazimul'
'Devi, Arpita'
'Purkayastha, Siddhartha K.'
'Guha, Ankur Kanti'
'Nath, Jayanta K.'
'Bania, Kusum K.'

_publ_section_title
;
 Heterogeneous iron catalyst for C(1)-H functionalization of 2-naphthols
 with primary aromatic alcohols.
;
_journal_issue 8
_journal_name_full 'Organic &amp; biomolecular chemistry'
_journal_page_first 1657
_journal_page_last 1661
_journal_paper_doi 10.1039/d3ob00004d
_journal_volume 21
_journal_year 2023
_chemical_formula_moiety 'C18 H16 O3'
_chemical_formula_sum 'C18 H16 O3'
_chemical_formula_weight 280.31
_space_group_crystal_system monoclinic
_space_group_IT_number 14
_space_group_name_Hall '-P 2ybc'
_space_group_name_H-M_alt 'P 1 21/c 1'
_atom_sites_solution_hydrogens geom
_atom_sites_solution_primary direct
_atom_sites_solution_secondary difmap
_audit_creation_method SHELXL-97
_audit_update_record
;
2022-11-05 deposited with the CCDC.	2023-01-19 downloaded from the CCDC.
;
_cell_angle_alpha 90.00
_cell_angle_beta 90.936(2)
_cell_angle_gamma 90.00
_cell_formula_units_Z 4
_cell_length_a 8.3525(7)
_cell_length_b 11.4569(9)
_cell_length_c 14.7293(11)
_cell_measurement_reflns_used 9977
_cell_measurement_temperature 296(2)
_cell_measurement_theta_max 23.92
_cell_measurement_theta_min 2.44
_cell_volume 1409.31(19)
_computing_cell_refinement 'Bruker SAINT'
_computing_data_collection 'Bruker APEX2'
_computing_data_reduction 'Bruker SAINT'
_computing_molecular_graphics 'Bruker SHELXTL'
_computing_publication_material 'Bruker SHELXTL'
_computing_structure_refinement 'SHELXL-2014 (Sheldrick 2014)'
_computing_structure_solution 'SHELXS-97 (Sheldrick, 2008)'
_diffrn_ambient_temperature 296(2)
_diffrn_measured_fraction_theta_full 0.996
_diffrn_measured_fraction_theta_max 0.996
_diffrn_measurement_device_type 'Bruker APEX-II CCD'
_diffrn_measurement_method '\f and \w scans'
_diffrn_radiation_monochromator graphite
_diffrn_radiation_source 'fine-focus sealed tube'
_diffrn_radiation_type MoK\a
_diffrn_radiation_wavelength 0.71073
_diffrn_reflns_av_R_equivalents 0.0549
_diffrn_reflns_av_sigmaI/netI 0.0218
_diffrn_reflns_limit_h_max 11
_diffrn_reflns_limit_h_min -11
_diffrn_reflns_limit_k_max 15
_diffrn_reflns_limit_k_min -15
_diffrn_reflns_limit_l_max 19
_diffrn_reflns_limit_l_min -19
_diffrn_reflns_number 61407
_diffrn_reflns_theta_full 28.57
_diffrn_reflns_theta_max 28.57
_diffrn_reflns_theta_min 2.25
_exptl_absorpt_coefficient_mu 0.089
_exptl_absorpt_correction_T_max 0.7457
_exptl_absorpt_correction_T_min 0.5886
_exptl_absorpt_correction_type multi-scan
_exptl_absorpt_process_details 'SADABS-2014/2 (Bruker,2014/2)'
_exptl_crystal_colour yellow
_exptl_crystal_density_diffrn 1.321
_exptl_crystal_density_method 'not measured'
_exptl_crystal_description block
_exptl_crystal_F_000 592
_exptl_crystal_size_max 0.26
_exptl_crystal_size_mid 0.22
_exptl_crystal_size_min 0.18
_refine_diff_density_max 0.184
_refine_diff_density_min -0.165
_refine_diff_density_rms 0.037
_refine_ls_extinction_method none
_refine_ls_goodness_of_fit_ref 1.048
_refine_ls_hydrogen_treatment constr
_refine_ls_matrix_type full
_refine_ls_number_parameters 193
_refine_ls_number_reflns 3584
_refine_ls_number_restraints 0
_refine_ls_restrained_S_all 1.048
_refine_ls_R_factor_all 0.0659
_refine_ls_R_factor_gt 0.0446
_refine_ls_shift/su_max 0.000
_refine_ls_shift/su_mean 0.000
_refine_ls_structure_factor_coef Fsqd
_refine_ls_weighting_details 'calc w=1/[\s^2^(Fo^2^)+(0.0200P)^2^+0.5967P] where P=(Fo^2^+2Fc^2^)/3'
_refine_ls_weighting_scheme calc
_refine_ls_wR_factor_gt 0.0863
_refine_ls_wR_factor_ref 0.0968
_reflns_number_gt 2636
_reflns_number_total 3584
_reflns_threshold_expression >2sigma(I)
_cod_data_source_file d3ob00004d2.cif
_cod_data_source_block sb1_a
_cod_depositor_comments 'Adding full bibliography for 7159099--7159102.cif.'
_cod_database_code 7159099

loop_
_symmetry_equiv_pos_as_xyz
'x, y, z'
'-x, y+1/2, -z+1/2'
'-x, -y, -z'
'x, -y-1/2, z-1/2'

loop_
_atom_site_label
_atom_site_type_symbol
_atom_site_fract_x
_atom_site_fract_y
_atom_site_fract_z
_atom_site_U_iso_or_equiv
_atom_site_adp_type
_atom_site_occupancy
_atom_site_symmetry_multiplicity
_atom_site_calc_flag
_atom_site_refinement_flags
_atom_site_disorder_assembly
_atom_site_disorder_group
O1 O 0.79708(15) 0.24285(9) 0.48382(8) 0.0546(3) Uani 1 1 d . . .
O3 O 0.70289(17) 1.01836(9) 0.51455(7) 0.0586(3) Uani 1 1 d . . .
H3A H 0.7374 1.0853 0.5123 0.088 Uiso 1 1 calc R . .
O2 O 0.62336(17) 0.55714(10) 0.84146(8) 0.0610(3) Uani 1 1 d . . .
H2 H 0.6502 0.5419 0.8939 0.092 Uiso 1 1 calc R . .
C18 C 0.72787(15) 0.80659(11) 0.70094(8) 0.0321(3) Uani 1 1 d . . .
C9 C 0.65796(16) 0.69969(12) 0.72956(9) 0.0341(3) Uani 1 1 d . . .
C13 C 0.84156(16) 0.86376(12) 0.75903(9) 0.0372(3) Uani 1 1 d . . .
C10 C 0.69824(18) 0.65675(12) 0.81440(9) 0.0412(3) Uani 1 1 d . . .
C5 C 0.61196(16) 0.52968(11) 0.62201(9) 0.0343(3) Uani 1 1 d . . .
C17 C 0.68601(17) 0.86217(11) 0.61764(9) 0.0369(3) Uani 1 1 d . . .
H17 H 0.6136 0.8263 0.5779 0.044 Uiso 1 1 calc R . .
C16 C 0.75080(19) 0.96760(12) 0.59521(9) 0.0417(3) Uani 1 1 d . . .
C8 C 0.53866(17) 0.63179(12) 0.67189(9) 0.0380(3) Uani 1 1 d . . .
H8A H 0.4898 0.6843 0.6278 0.046 Uiso 1 1 calc R . .
H8B H 0.4545 0.6028 0.7105 0.046 Uiso 1 1 calc R . .
C2 C 0.73948(17) 0.34151(12) 0.52691(9) 0.0381(3) Uani 1 1 d . . .
C15 C 0.8639(2) 1.02289(13) 0.65218(11) 0.0488(4) Uani 1 1 d . . .
H15 H 0.9080 1.0942 0.6356 0.059 Uiso 1 1 calc R . .
C7 C 0.76556(19) 0.45348(12) 0.49740(10) 0.0435(3) Uani 1 1 d . . .
H7 H 0.8258 0.4670 0.4459 0.052 Uiso 1 1 calc R . .
C6 C 0.70122(19) 0.54616(12) 0.54514(10) 0.0431(3) Uani 1 1 d . . .
H6 H 0.7188 0.6218 0.5247 0.052 Uiso 1 1 calc R . .
C14 C 0.90814(19) 0.97115(13) 0.73176(11) 0.0465(4) Uani 1 1 d . . .
H14 H 0.9840 1.0074 0.7691 0.056 Uiso 1 1 calc R . .
C4 C 0.5891(2) 0.41566(13) 0.65050(11) 0.0486(4) Uani 1 1 d . . .
H4 H 0.5306 0.4019 0.7026 0.058 Uiso 1 1 calc R . .
C11 C 0.80951(19) 0.71331(14) 0.87153(10) 0.0462(4) Uani 1 1 d . . .
H11 H 0.8345 0.6823 0.9284 0.055 Uiso 1 1 calc R . .
C12 C 0.88075(18) 0.81331(14) 0.84385(10) 0.0450(4) Uani 1 1 d . . .
H12 H 0.9566 0.8491 0.8814 0.054 Uiso 1 1 calc R . .
C3 C 0.6507(2) 0.32245(13) 0.60383(11) 0.0510(4) Uani 1 1 d . . .
H3 H 0.6326 0.2467 0.6240 0.061 Uiso 1 1 calc R . .
C1 C 0.8881(2) 0.25738(16) 0.40376(12) 0.0638(5) Uani 1 1 d . . .
H1B H 0.8244 0.2968 0.3584 0.096 Uiso 1 1 calc R . .
H1A H 0.9196 0.1823 0.3813 0.096 Uiso 1 1 calc R . .
H1C H 0.9819 0.3029 0.4176 0.096 Uiso 1 1 calc R . .

loop_
_atom_site_aniso_label
_atom_site_aniso_U_11
_atom_site_aniso_U_22
_atom_site_aniso_U_33
_atom_site_aniso_U_23
_atom_site_aniso_U_13
_atom_site_aniso_U_12
O1 0.0788(8) 0.0323(5) 0.0534(7) 0.0002(5) 0.0227(6) 0.0044(5)
O3 0.1009(10) 0.0346(6) 0.0401(6) 0.0024(5) -0.0028(6) -0.0113(6)
O2 0.0890(9) 0.0514(7) 0.0426(6) 0.0111(5) -0.0010(6) -0.0140(6)
C18 0.0344(7) 0.0307(6) 0.0315(6) -0.0076(5) 0.0055(5) 0.0036(5)
C9 0.0379(7) 0.0325(6) 0.0322(7) -0.0045(5) 0.0045(5) 0.0029(5)
C13 0.0383(7) 0.0358(7) 0.0375(7) -0.0102(6) 0.0035(6) 0.0024(6)
C10 0.0514(9) 0.0368(7) 0.0355(7) -0.0020(6) 0.0056(6) 0.0028(6)
C5 0.0380(7) 0.0322(6) 0.0325(7) -0.0010(5) -0.0008(5) -0.0053(5)
C17 0.0454(8) 0.0315(7) 0.0338(7) -0.0064(5) 0.0013(6) -0.0011(6)
C16 0.0581(9) 0.0319(7) 0.0354(7) -0.0048(6) 0.0075(6) -0.0001(6)
C8 0.0395(7) 0.0354(7) 0.0392(7) -0.0012(6) 0.0032(6) -0.0032(6)
C2 0.0451(8) 0.0314(7) 0.0378(7) -0.0002(5) 0.0029(6) -0.0004(6)
C15 0.0599(10) 0.0334(7) 0.0532(9) -0.0070(7) 0.0090(7) -0.0108(7)
C7 0.0590(9) 0.0362(7) 0.0359(7) 0.0026(6) 0.0129(7) -0.0058(7)
C6 0.0612(9) 0.0288(7) 0.0394(7) 0.0033(6) 0.0083(7) -0.0073(6)
C14 0.0467(9) 0.0427(8) 0.0501(9) -0.0147(7) 0.0012(7) -0.0067(7)
C4 0.0622(10) 0.0377(8) 0.0466(8) 0.0042(6) 0.0214(7) -0.0062(7)
C11 0.0572(9) 0.0485(9) 0.0327(7) -0.0036(6) -0.0035(6) 0.0109(7)
C12 0.0451(8) 0.0492(9) 0.0406(8) -0.0130(7) -0.0066(6) 0.0050(7)
C3 0.0685(11) 0.0295(7) 0.0554(9) 0.0070(6) 0.0196(8) -0.0038(7)
C1 0.0753(12) 0.0540(10) 0.0630(11) -0.0009(8) 0.0300(10) 0.0126(9)

loop_
_atom_type_symbol
_atom_type_description
_atom_type_scat_dispersion_real
_atom_type_scat_dispersion_imag
_atom_type_scat_source
C C 0.0033 0.0016 'International Tables Vol C Tables 4.2.6.8 and 6.1.1.4'
H H 0.0000 0.0000 'International Tables Vol C Tables 4.2.6.8 and 6.1.1.4'
N N 0.0061 0.0033 'International Tables Vol C Tables 4.2.6.8 and 6.1.1.4'
O O 0.0106 0.0060 'International Tables Vol C Tables 4.2.6.8 and 6.1.1.4'

loop_
_geom_angle_atom_site_label_1
_geom_angle_atom_site_label_2
_geom_angle_atom_site_label_3
_geom_angle
_geom_angle_site_symmetry_1
_geom_angle_site_symmetry_3
_geom_angle_publ_flag
C2 O1 C1 118.56(12) . . ?
C16 O3 H3A 109.5 . . ?
C10 O2 H2 109.5 . . ?
C17 C18 C9 123.02(12) . . ?
C17 C18 C13 117.65(12) . . ?
C9 C18 C13 119.30(12) . . ?
C10 C9 C18 118.68(12) . . ?
C10 C9 C8 118.27(12) . . ?
C18 C9 C8 123.04(12) . . ?
C12 C13 C14 121.51(13) . . ?
C12 C13 C18 119.05(13) . . ?
C14 C13 C18 119.40(13) . . ?
O2 C10 C9 117.18(13) . . ?
O2 C10 C11 120.93(13) . . ?
C9 C10 C11 121.89(14) . . ?
C6 C5 C4 117.17(13) . . ?
C6 C5 C8 121.36(12) . . ?
C4 C5 C8 121.46(12) . . ?
C16 C17 C18 120.80(13) . . ?
C16 C17 H17 119.6 . . ?
C18 C17 H17 119.6 . . ?
C17 C16 O3 118.13(13) . . ?
C17 C16 C15 121.31(14) . . ?
O3 C16 C15 120.56(13) . . ?
C9 C8 C5 113.65(11) . . ?
C9 C8 H8A 108.8 . . ?
C5 C8 H8A 108.8 . . ?
C9 C8 H8B 108.8 . . ?
C5 C8 H8B 108.8 . . ?
H8A C8 H8B 107.7 . . ?
C7 C2 C3 119.82(13) . . ?
C7 C2 O1 123.97(13) . . ?
C3 C2 O1 116.20(12) . . ?
C14 C15 C16 119.30(14) . . ?
C14 C15 H15 120.4 . . ?
C16 C15 H15 120.4 . . ?
C2 C7 C6 119.35(13) . . ?
C2 C7 H7 120.3 . . ?
C6 C7 H7 120.3 . . ?
C5 C6 C7 122.05(13) . . ?
C5 C6 H6 119.0 . . ?
C7 C6 H6 119.0 . . ?
C15 C14 C13 121.52(14) . . ?
C15 C14 H14 119.2 . . ?
C13 C14 H14 119.2 . . ?
C3 C4 C5 121.75(13) . . ?
C3 C4 H4 119.1 . . ?
C5 C4 H4 119.1 . . ?
C12 C11 C10 119.98(14) . . ?
C12 C11 H11 120.0 . . ?
C10 C11 H11 120.0 . . ?
C11 C12 C13 121.04(14) . . ?
C11 C12 H12 119.5 . . ?
C13 C12 H12 119.5 . . ?
C4 C3 C2 119.85(13) . . ?
C4 C3 H3 120.1 . . ?
C2 C3 H3 120.1 . . ?
O1 C1 H1B 109.5 . . ?
O1 C1 H1A 109.5 . . ?
H1B C1 H1A 109.5 . . ?
O1 C1 H1C 109.5 . . ?
H1B C1 H1C 109.5 . . ?
H1A C1 H1C 109.5 . . ?

loop_
_geom_bond_atom_site_label_1
_geom_bond_atom_site_label_2
_geom_bond_distance
_geom_bond_site_symmetry_2
_geom_bond_publ_flag
O1 C2 1.3863(16) . ?
O1 C1 1.4235(19) . ?
O3 C16 1.3764(18) . ?
O3 H3A 0.8200 . ?
O2 C10 1.3640(18) . ?
O2 H2 0.8200 . ?
C18 C17 1.4209(19) . ?
C18 C9 1.4237(19) . ?
C18 C13 1.4270(18) . ?
C9 C10 1.3795(19) . ?
C9 C8 1.5139(19) . ?
C13 C12 1.410(2) . ?
C13 C14 1.411(2) . ?
C10 C11 1.402(2) . ?
C5 C6 1.3787(19) . ?
C5 C4 1.3862(19) . ?
C5 C8 1.5159(18) . ?
C17 C16 1.3663(19) . ?
C17 H17 0.9300 . ?
C16 C15 1.404(2) . ?
C8 H8A 0.9700 . ?
C8 H8B 0.9700 . ?
C2 C7 1.3730(19) . ?
C2 C3 1.381(2) . ?
C15 C14 1.359(2) . ?
C15 H15 0.9300 . ?
C7 C6 1.387(2) . ?
C7 H7 0.9300 . ?
C6 H6 0.9300 . ?
C14 H14 0.9300 . ?
C4 C3 1.374(2) . ?
C4 H4 0.9300 . ?
C11 C12 1.357(2) . ?
C11 H11 0.9300 . ?
C12 H12 0.9300 . ?
C3 H3 0.9300 . ?
C1 H1B 0.9600 . ?
C1 H1A 0.9600 . ?
C1 H1C 0.9600 . ?
